data_4028374
loop_
_publ_author_name
'Wei Wang'
'Wen-Jie Zhang'
'Lei Wang'
'Ching Kheng Quah'
'Hoong-Kun Fun'
'Jian-Hua Xu'
'Yan Zhang'

_publ_section_title
;
 Photoinduced Reactions of para-Quinones with Bicyclopropylidene Leading
 to Diverse Polycyclic Compounds with Spirocyclopropanes
;
_journal_name_full 'Journal of Organic Chemistry'
_journal_page_first 6211
_journal_page_last 6222
_journal_paper_doi 10.1021/jo4008767
_journal_volume 78
_journal_year 2013
_chemical_formula_moiety 'C20 H16 O2'
_chemical_formula_sum 'C20 H16 O2'
_chemical_formula_weight 288.33
_chemical_name_systematic
; 
 ? 
;
_space_group_IT_number 14
_symmetry_cell_setting monoclinic
_symmetry_space_group_name_Hall '-P 2ybc'
_symmetry_space_group_name_H-M 'P 1 21/c 1'
_atom_sites_solution_hydrogens geom
_atom_sites_solution_primary direct
_atom_sites_solution_secondary difmap
_audit_creation_method SHELXL-97
_cell_angle_alpha 90.00
_cell_angle_beta 90.020(3)
_cell_angle_gamma 90.00
_cell_formula_units_Z 12
_cell_length_a 8.7207(16)
_cell_length_b 11.945(2)
_cell_length_c 41.474(7)
_cell_measurement_reflns_used 3755
_cell_measurement_temperature 100(1)
_cell_measurement_theta_max 29.73
_cell_measurement_theta_min 2.93
_cell_volume 4320.3(13)
_computing_cell_refinement 'SAINT (Bruker, 2009)'
_computing_data_collection 'APEX2 (Bruker, 2009)'
_computing_data_reduction SAINT
_computing_molecular_graphics SHELXTL
_computing_publication_material 'SHELXTL and PLATON (Spek, 2009)'
_computing_structure_refinement SHELXTL
_computing_structure_solution 'SHELXTL (Sheldrick, 2008)'
_diffrn_ambient_temperature 100
_diffrn_measured_fraction_theta_full 0.992
_diffrn_measured_fraction_theta_max 0.992
_diffrn_measurement_device_type
;
Bruker SMART APEX II CCD area-detector diffractometer 
;
_diffrn_measurement_method '\f and \w scans'
_diffrn_radiation_monochromator graphite
_diffrn_radiation_source 'fine-focus sealed tube'
_diffrn_radiation_type MoK\a
_diffrn_radiation_wavelength 0.71073
_diffrn_reflns_av_R_equivalents 0.1132
_diffrn_reflns_av_sigmaI/netI 0.1084
_diffrn_reflns_limit_h_max 12
_diffrn_reflns_limit_h_min -12
_diffrn_reflns_limit_k_max 16
_diffrn_reflns_limit_k_min -16
_diffrn_reflns_limit_l_max 58
_diffrn_reflns_limit_l_min -57
_diffrn_reflns_number 42788
_diffrn_reflns_theta_full 30.05
_diffrn_reflns_theta_max 30.05
_diffrn_reflns_theta_min 1.47
_diffrn_standards_number 0
_exptl_absorpt_coefficient_mu 0.085
_exptl_absorpt_correction_T_max 0.9928
_exptl_absorpt_correction_T_min 0.9823
_exptl_absorpt_correction_type multi-scan
_exptl_absorpt_process_details '(<i>SADABS</i>; Bruker, 2009)'
_exptl_crystal_colour colourless
_exptl_crystal_density_diffrn 1.330
_exptl_crystal_description block
_exptl_crystal_F_000 1824
_exptl_crystal_size_max 0.211
_exptl_crystal_size_mid 0.149
_exptl_crystal_size_min 0.086
_refine_diff_density_max 0.457
_refine_diff_density_min -0.548
_refine_diff_density_rms 0.115
_refine_ls_extinction_method none
_refine_ls_goodness_of_fit_ref 0.962
_refine_ls_hydrogen_treatment constr
_refine_ls_matrix_type full
_refine_ls_number_parameters 584
_refine_ls_number_reflns 12564
_refine_ls_number_restraints 0
_refine_ls_restrained_S_all 0.962
_refine_ls_R_factor_all 0.1590
_refine_ls_R_factor_gt 0.0587
_refine_ls_shift/su_max 0.004
_refine_ls_shift/su_mean 0.001
_refine_ls_structure_factor_coef Fsqd
_refine_ls_weighting_details 'calc w=1/[\s^2^(Fo^2^)+(0.0775P)^2^+0.0000P] where P=(Fo^2^+2Fc^2^)/3'
_refine_ls_weighting_scheme calc
_refine_ls_wR_factor_gt 0.1413
_refine_ls_wR_factor_ref 0.1910
_reflns_number_gt 5016
_reflns_number_total 12564
_reflns_threshold_expression I>2\s(I)
_cod_data_source_file jo4008767_si_002_5.cif
_cod_data_source_block Compound_15b
_cod_original_cell_volume 4320.2(14)
_cod_original_sg_symbol_H-M 'P 21/c'
_cod_database_code 4028374

loop_
_symmetry_equiv_pos_as_xyz
'x, y, z'
'-x, y+1/2, -z+1/2'
'-x, -y, -z'
'x, -y-1/2, z-1/2'

loop_
_atom_site_label
_atom_site_type_symbol
_atom_site_fract_x
_atom_site_fract_y
_atom_site_fract_z
_atom_site_U_iso_or_equiv
_atom_site_adp_type
_atom_site_occupancy
_atom_site_symmetry_multiplicity
_atom_site_calc_flag
_atom_site_refinement_flags
O1A O 0.3591(5) 0.3521(4) 0.14121(10) 0.0242(11) Uani 1 1 d .
O2A O 0.4962(4) 0.3360(4) 0.09531(10) 0.0175(9) Uani 1 1 d .
C1A C 0.3864(6) 0.3837(5) 0.11422(14) 0.0163(13) Uani 1 1 d .
C2A C 0.3096(6) 0.4730(5) 0.09450(15) 0.0166(13) Uani 1 1 d .
C3A C 0.1878(7) 0.5398(5) 0.10307(15) 0.0208(14) Uani 1 1 d .
H3AA H 0.1449 0.5368 0.1241 0.025 Uiso 1 1 calc R
C4A C 0.1293(7) 0.6127(5) 0.07950(15) 0.0200(14) Uani 1 1 d .
H4AA H 0.0434 0.6588 0.0842 0.024 Uiso 1 1 calc R
C5A C 0.1978(6) 0.6171(5) 0.04902(15) 0.0183(14) Uani 1 1 d .
H5AA H 0.1578 0.6668 0.0332 0.022 Uiso 1 1 calc R
C6A C 0.3232(6) 0.5501(5) 0.04136(14) 0.0154(13) Uani 1 1 d .
H6AA H 0.3691 0.5540 0.0206 0.018 Uiso 1 1 calc R
C7A C 0.3802(6) 0.4772(5) 0.06476(14) 0.0133(12) Uani 1 1 d .
C8A C 0.5100(7) 0.3960(5) 0.06321(14) 0.0189(14) Uani 1 1 d .
C9A C 0.5034(6) 0.3070(5) 0.03703(14) 0.0129(12) Uani 1 1 d .
C10A C 0.3794(7) 0.2606(5) 0.02243(15) 0.0183(13) Uani 1 1 d .
H10A H 0.2789 0.2856 0.0275 0.022 Uiso 1 1 calc R
C11A C 0.4019(6) 0.1742(5) -0.00053(14) 0.0157(13) Uani 1 1 d .
H11A H 0.3170 0.1412 -0.0113 0.019 Uiso 1 1 calc R
C12A C 0.5509(7) 0.1387(5) -0.00700(14) 0.0207(14) Uani 1 1 d .
H12A H 0.5668 0.0804 -0.0222 0.025 Uiso 1 1 calc R
C13A C 0.6773(7) 0.1865(5) 0.00832(15) 0.0182(13) Uani 1 1 d .
H13A H 0.7780 0.1600 0.0041 0.022 Uiso 1 1 calc R
C14A C 0.6530(7) 0.2737(5) 0.02983(14) 0.0169(13) Uani 1 1 d .
C15A C 0.7679(6) 0.3407(5) 0.04888(14) 0.0150(9) Uani 1 1 d .
C16A C 0.9367(6) 0.3481(5) 0.04050(14) 0.0201(14) Uani 1 1 d .
H16A H 0.9734 0.3058 0.0215 0.024 Uiso 1 1 calc R
H16B H 0.9897 0.4201 0.0444 0.024 Uiso 1 1 calc R
C17A C 0.8833(6) 0.2825(5) 0.06932(15) 0.0208(13) Uani 1 1 d .
H17A H 0.8881 0.1998 0.0680 0.025 Uiso 1 1 calc R
H17B H 0.9044 0.3140 0.0909 0.025 Uiso 1 1 calc R
C18A C 0.6727(6) 0.4388(5) 0.06116(15) 0.0150(9) Uani 1 1 d .
C19A C 0.7322(7) 0.5239(5) 0.08453(16) 0.0221(15) Uani 1 1 d .
H19A H 0.8388 0.5150 0.0923 0.027 Uiso 1 1 calc R
H19B H 0.6596 0.5540 0.1007 0.027 Uiso 1 1 calc R
C20A C 0.7091(7) 0.5580(5) 0.04968(15) 0.0212(14) Uani 1 1 d .
H20A H 0.8015 0.5691 0.0362 0.025 Uiso 1 1 calc R
H20B H 0.6220 0.6081 0.0446 0.025 Uiso 1 1 calc R
O1B O 0.9719(5) 0.8510(4) 0.02634(10) 0.0235(11) Uani 1 1 d .
O2B O 0.8378(4) 0.8372(3) 0.07171(9) 0.0163(9) Uani 1 1 d .
C1B C 0.9470(6) 0.8831(5) 0.05368(15) 0.0170(13) Uani 1 1 d .
C2B C 1.0230(7) 0.9731(5) 0.07209(15) 0.0195(14) Uani 1 1 d .
C3B C 1.1475(6) 1.0397(5) 0.06352(15) 0.0177(13) Uani 1 1 d .
H3BA H 1.1929 1.0355 0.0427 0.021 Uiso 1 1 calc R
C4B C 1.2030(7) 1.1139(5) 0.08740(16) 0.0233(15) Uani 1 1 d .
H4BA H 1.2867 1.1620 0.0826 0.028 Uiso 1 1 calc R
C5B C 1.1358(6) 1.1173(5) 0.11812(15) 0.0192(14) Uani 1 1 d .
H5BA H 1.1769 1.1664 0.1339 0.023 Uiso 1 1 calc R
C6B C 1.0114(7) 1.0510(5) 0.12603(14) 0.0191(13) Uani 1 1 d .
H6BA H 0.9663 1.0541 0.1469 0.023 Uiso 1 1 calc R
C7B C 0.9534(7) 0.9779(5) 0.10173(15) 0.0170(13) Uani 1 1 d .
C8B C 0.8233(6) 0.8962(5) 0.10314(14) 0.0152(13) Uani 1 1 d .
C9B C 0.8270(7) 0.8066(5) 0.12966(15) 0.0187(13) Uani 1 1 d .
C10B C 0.9532(7) 0.7591(5) 0.14487(16) 0.0208(14) Uani 1 1 d .
H10B H 1.0544 0.7835 0.1402 0.025 Uiso 1 1 calc R
C11B C 0.9258(8) 0.6736(5) 0.16746(15) 0.0276(16) Uani 1 1 d .
H11B H 1.0097 0.6394 0.1783 0.033 Uiso 1 1 calc R
C12B C 0.7798(7) 0.6392(5) 0.17400(14) 0.0197(14) Uani 1 1 d .
H12B H 0.7648 0.5805 0.1891 0.024 Uiso 1 1 calc R
C13B C 0.6521(7) 0.6871(5) 0.15935(14) 0.0195(14) Uani 1 1 d .
H13B H 0.5515 0.6623 0.1644 0.023 Uiso 1 1 calc R
C14B C 0.6759(6) 0.7731(5) 0.13684(13) 0.0107(12) Uani 1 1 d .
C15B C 0.5655(6) 0.8418(5) 0.11852(14) 0.0149(12) Uani 1 1 d .
C16B C 0.4007(7) 0.8497(6) 0.12679(15) 0.0246(14) Uani 1 1 d .
H16C H 0.3493 0.9226 0.1234 0.030 Uiso 1 1 calc R
H16D H 0.3645 0.8075 0.1459 0.030 Uiso 1 1 calc R
C17B C 0.4449(7) 0.7837(5) 0.09743(16) 0.0247(14) Uani 1 1 d .
H17C H 0.4223 0.8165 0.0760 0.030 Uiso 1 1 calc R
H17D H 0.4376 0.7011 0.0986 0.030 Uiso 1 1 calc R
C18B C 0.6580(6) 0.9403(5) 0.10592(14) 0.0159(12) Uani 1 1 d .
C19B C 0.5973(7) 1.0248(5) 0.08209(14) 0.0185(13) Uani 1 1 d .
H19C H 0.6681 1.0522 0.0652 0.022 Uiso 1 1 calc R
H19D H 0.4889 1.0181 0.0753 0.022 Uiso 1 1 calc R
C20B C 0.6286(7) 1.0578(5) 0.11574(15) 0.0181(13) Uani 1 1 d .
H20C H 0.5395 1.0723 0.1299 0.022 Uiso 1 1 calc R
H20D H 0.7185 1.1064 0.1198 0.022 Uiso 1 1 calc R
O1C O 0.3061(5) 0.6506(4) 0.19283(11) 0.0233(10) Uani 1 1 d .
O2C O 0.1700(4) 0.6654(3) 0.23859(10) 0.0178(9) Uani 1 1 d .
C1C C 0.2823(7) 0.6186(5) 0.21989(15) 0.0186(13) Uani 1 1 d .
C2C C 0.3580(6) 0.5307(5) 0.23852(14) 0.0150(13) Uani 1 1 d .
C3C C 0.4829(6) 0.4618(5) 0.23058(16) 0.0206(14) Uani 1 1 d .
H3CA H 0.5289 0.4656 0.2098 0.025 Uiso 1 1 calc R
C4C C 0.5362(6) 0.3897(5) 0.25325(15) 0.0189(14) Uani 1 1 d .
H4CA H 0.6197 0.3417 0.2482 0.023 Uiso 1 1 calc R
C5C C 0.4705(7) 0.3847(6) 0.28395(16) 0.0224(14) Uani 1 1 d .
H5CA H 0.5119 0.3352 0.2996 0.027 Uiso 1 1 calc R
C6C C 0.3448(7) 0.4516(5) 0.29180(16) 0.0207(14) Uani 1 1 d .
H6CA H 0.2982 0.4468 0.3125 0.025 Uiso 1 1 calc R
C7C C 0.2910(6) 0.5234(5) 0.26922(16) 0.0177(13) Uani 1 1 d .
C8C C 0.1581(6) 0.6063(5) 0.27002(13) 0.0117(12) Uani 1 1 d .
C9C C 0.1591(6) 0.6944(5) 0.29567(14) 0.0146(12) Uani 1 1 d .
C10C C 0.2880(6) 0.7429(5) 0.31116(15) 0.0185(14) Uani 1 1 d .
H10C H 0.3891 0.7188 0.3063 0.022 Uiso 1 1 calc R
C11C C 0.2618(7) 0.8264(5) 0.33359(15) 0.0208(14) Uani 1 1 d .
H11D H 0.3458 0.8586 0.3449 0.025 Uiso 1 1 calc R
C12C C 0.1127(7) 0.8639(5) 0.33987(14) 0.0199(13) Uani 1 1 d .
H12C H 0.0979 0.9243 0.3544 0.024 Uiso 1 1 calc R
C13C C -0.0141(7) 0.8151(5) 0.32532(14) 0.0157(12) Uani 1 1 d .
H13C H -0.1150 0.8401 0.3301 0.019 Uiso 1 1 calc R
C14C C 0.0114(7) 0.7277(5) 0.30342(14) 0.0165(13) Uani 1 1 d .
C15C C -0.1014(6) 0.6601(5) 0.28481(14) 0.0157(12) Uani 1 1 d .
C16C C -0.2701(6) 0.6521(5) 0.29386(14) 0.0184(9) Uani 1 1 d .
H16E H -0.3226 0.5797 0.2903 0.022 Uiso 1 1 calc R
H16F H -0.3051 0.6940 0.3131 0.022 Uiso 1 1 calc R
C17C C -0.2238(6) 0.7185(5) 0.26469(15) 0.0184(9) Uani 1 1 d .
H17E H -0.2302 0.8011 0.2660 0.022 Uiso 1 1 calc R
H17F H -0.2478 0.6867 0.2432 0.022 Uiso 1 1 calc R
C18C C -0.0081(6) 0.5625(5) 0.27174(14) 0.0142(12) Uani 1 1 d .
C19C C -0.0690(6) 0.4788(5) 0.24881(15) 0.0200(14) Uani 1 1 d .
H19E H 0.0017 0.4497 0.2321 0.024 Uiso 1 1 calc R
H19F H -0.1768 0.4872 0.2417 0.024 Uiso 1 1 calc R
C20C C -0.0402(7) 0.4433(5) 0.28402(16) 0.0223(15) Uani 1 1 d .
H20E H -0.1303 0.4317 0.2981 0.027 Uiso 1 1 calc R
H20F H 0.0486 0.3941 0.2885 0.027 Uiso 1 1 calc R

loop_
_atom_site_aniso_label
_atom_site_aniso_U_11
_atom_site_aniso_U_22
_atom_site_aniso_U_33
_atom_site_aniso_U_23
_atom_site_aniso_U_13
_atom_site_aniso_U_12
O1A 0.029(2) 0.027(3) 0.016(3) 0.005(2) 0.0051(19) 0.005(2)
O2A 0.0161(19) 0.019(2) 0.017(2) 0.0004(18) 0.0029(17) 0.0054(18)
C1A 0.014(2) 0.020(3) 0.015(3) 0.000(2) -0.001(2) 0.004(2)
C2A 0.018(3) 0.015(3) 0.017(3) 0.002(3) -0.001(2) 0.003(2)
C3A 0.025(3) 0.017(3) 0.020(4) 0.002(3) 0.001(3) 0.002(3)
C4A 0.018(3) 0.019(3) 0.023(4) 0.001(3) 0.003(2) 0.001(3)
C5A 0.018(3) 0.015(3) 0.021(4) 0.003(3) -0.001(2) 0.001(2)
C6A 0.012(3) 0.020(3) 0.015(3) 0.003(2) -0.003(2) 0.004(2)
C7A 0.014(3) 0.015(3) 0.011(3) 0.001(2) -0.002(2) 0.006(2)
C8A 0.030(3) 0.016(3) 0.011(3) 0.001(2) 0.005(3) 0.010(2)
C9A 0.009(2) 0.015(3) 0.015(3) 0.001(2) 0.003(2) 0.005(2)
C10A 0.018(3) 0.021(3) 0.016(3) 0.003(3) 0.006(2) 0.003(3)
C11A 0.008(2) 0.023(3) 0.016(3) 0.001(3) -0.003(2) 0.001(2)
C12A 0.032(3) 0.017(3) 0.014(3) -0.003(3) -0.004(3) -0.002(3)
C13A 0.018(3) 0.017(3) 0.019(3) 0.003(3) 0.004(2) 0.003(2)
C14A 0.025(3) 0.013(3) 0.012(3) 0.000(2) -0.002(2) -0.001(3)
C15A 0.0127(18) 0.017(2) 0.015(2) -0.0025(18) 0.0024(16) 0.0036(17)
C16A 0.011(2) 0.024(3) 0.026(4) -0.008(3) 0.009(2) -0.001(2)
C17A 0.021(3) 0.022(3) 0.020(3) -0.001(3) 0.004(2) 0.002(2)
C18A 0.0127(18) 0.017(2) 0.015(2) -0.0025(18) 0.0024(16) 0.0036(17)
C19A 0.019(3) 0.021(3) 0.027(4) -0.006(3) 0.000(3) 0.004(3)
C20A 0.025(3) 0.018(3) 0.020(4) 0.002(3) 0.001(3) 0.006(3)
O1B 0.022(2) 0.030(3) 0.018(2) -0.005(2) 0.0075(18) 0.008(2)
O2B 0.0172(19) 0.019(2) 0.012(2) -0.0045(17) -0.0039(16) 0.0052(18)
C1B 0.014(2) 0.016(3) 0.021(3) -0.003(3) -0.001(2) 0.009(2)
C2B 0.021(3) 0.015(3) 0.022(4) -0.001(3) -0.007(3) 0.003(2)
C3B 0.010(3) 0.022(3) 0.021(4) 0.004(3) 0.009(2) 0.004(2)
C4B 0.021(3) 0.015(3) 0.034(4) 0.005(3) -0.006(3) 0.001(3)
C5B 0.014(3) 0.015(3) 0.028(4) -0.004(3) -0.006(2) 0.000(2)
C6B 0.027(3) 0.020(3) 0.010(3) -0.002(2) -0.003(2) 0.007(3)
C7B 0.017(3) 0.016(3) 0.019(4) 0.001(3) 0.002(2) 0.007(2)
C8B 0.013(3) 0.018(3) 0.015(3) -0.005(2) 0.000(2) 0.006(2)
C9B 0.028(3) 0.012(3) 0.016(3) -0.001(3) -0.001(3) 0.003(2)
C10B 0.015(3) 0.023(3) 0.024(4) -0.003(3) -0.005(2) 0.003(3)
C11B 0.045(4) 0.018(3) 0.020(4) 0.003(3) -0.007(3) 0.005(3)
C12B 0.029(3) 0.017(3) 0.013(3) 0.001(3) 0.001(3) 0.005(3)
C13B 0.029(3) 0.012(3) 0.018(3) -0.001(2) 0.007(3) -0.001(3)
C14B 0.005(2) 0.015(3) 0.012(3) -0.004(2) -0.0010(19) 0.001(2)
C15B 0.017(3) 0.015(3) 0.013(3) 0.001(2) 0.004(2) 0.002(2)
C16B 0.029(3) 0.027(3) 0.018(3) 0.002(3) 0.001(3) 0.009(3)
C17B 0.034(3) 0.021(3) 0.019(3) 0.001(3) -0.008(3) -0.006(3)
C18B 0.015(3) 0.016(3) 0.016(3) 0.001(2) 0.001(2) 0.006(2)
C19B 0.028(3) 0.016(3) 0.012(3) 0.004(2) -0.002(2) 0.005(3)
C20B 0.016(3) 0.018(3) 0.020(3) -0.003(2) 0.008(2) 0.006(2)
O1C 0.022(2) 0.028(3) 0.020(3) 0.003(2) 0.0039(18) 0.001(2)
O2C 0.021(2) 0.018(2) 0.014(2) 0.0048(18) 0.0087(17) 0.0056(18)
C1C 0.021(3) 0.018(3) 0.017(3) 0.000(3) 0.007(2) -0.002(2)
C2C 0.009(2) 0.020(3) 0.015(3) -0.003(2) 0.009(2) -0.007(2)
C3C 0.019(3) 0.020(3) 0.022(4) -0.002(3) 0.005(3) -0.006(3)
C4C 0.010(2) 0.015(3) 0.032(4) -0.002(3) 0.007(2) 0.000(2)
C5C 0.024(3) 0.018(3) 0.025(4) 0.000(3) -0.005(3) 0.000(3)
C6C 0.020(3) 0.015(3) 0.027(4) -0.001(3) 0.003(3) -0.002(3)
C7C 0.017(3) 0.016(3) 0.020(4) -0.001(3) -0.002(2) -0.001(2)
C8C 0.005(2) 0.017(3) 0.013(3) 0.000(2) 0.000(2) 0.000(2)
C9C 0.014(3) 0.016(3) 0.014(3) 0.003(2) -0.003(2) -0.002(2)
C10C 0.015(3) 0.020(3) 0.020(4) 0.000(3) -0.004(2) -0.003(2)
C11C 0.021(3) 0.020(3) 0.021(4) 0.003(3) -0.004(3) -0.009(3)
C12C 0.026(3) 0.019(3) 0.015(3) 0.002(3) 0.008(2) 0.001(3)
C13C 0.015(3) 0.020(3) 0.013(3) 0.000(3) -0.002(2) 0.001(2)
C14C 0.021(3) 0.016(3) 0.012(3) 0.004(2) 0.004(2) 0.000(3)
C15C 0.013(2) 0.017(3) 0.016(3) 0.000(2) -0.006(2) 0.002(2)
C16C 0.0070(15) 0.023(2) 0.025(3) -0.0052(19) -0.0062(16) 0.0066(16)
C17C 0.0070(15) 0.023(2) 0.025(3) -0.0052(19) -0.0062(16) 0.0066(16)
C18C 0.014(2) 0.016(3) 0.013(3) 0.004(2) -0.002(2) 0.003(2)
C19C 0.012(3) 0.020(3) 0.027(4) -0.001(3) 0.001(2) -0.003(2)
C20C 0.019(3) 0.013(3) 0.035(4) 0.001(3) -0.006(3) -0.002(2)

loop_
_atom_type_symbol
_atom_type_description
_atom_type_scat_dispersion_real
_atom_type_scat_dispersion_imag
_atom_type_scat_source
C C 0.0033 0.0016 'International Tables Vol C Tables 4.2.6.8 and 6.1.1.4'
H H 0.0000 0.0000 'International Tables Vol C Tables 4.2.6.8 and 6.1.1.4'
O O 0.0106 0.0060 'International Tables Vol C Tables 4.2.6.8 and 6.1.1.4'

loop_
_geom_angle_atom_site_label_1
_geom_angle_atom_site_label_2
_geom_angle_atom_site_label_3
_geom_angle
C1A O2A C8A 111.3(4)
O1A C1A O2A 122.8(5)
O1A C1A C2A 129.8(5)
O2A C1A C2A 107.3(5)
C3A C2A C7A 123.7(6)
C3A C2A C1A 128.0(6)
C7A C2A C1A 108.3(5)
C2A C3A C4A 117.4(6)
C2A C3A H3AA 121.3
C4A C3A H3AA 121.3
C5A C4A C3A 119.8(6)
C5A C4A H4AA 120.1
C3A C4A H4AA 120.1
C6A C5A C4A 121.4(6)
C6A C5A H5AA 119.3
C4A C5A H5AA 119.3
C5A C6A C7A 118.7(6)
C5A C6A H6AA 120.7
C7A C6A H6AA 120.7
C2A C7A C6A 119.0(5)
C2A C7A C8A 110.7(5)
C6A C7A C8A 130.2(5)
C7A C8A C18A 119.7(5)
C7A C8A O2A 102.1(4)
C18A C8A O2A 106.5(5)
C7A C8A C9A 117.2(5)
C18A C8A C9A 103.4(4)
O2A C8A C9A 107.0(5)
C10A C9A C14A 122.1(5)
C10A C9A C8A 129.4(5)
C14A C9A C8A 108.5(5)
C9A C10A C11A 119.1(5)
C9A C10A H10A 120.4
C11A C10A H10A 120.4
C12A C11A C10A 118.7(5)
C12A C11A H11A 120.6
C10A C11A H11A 120.6
C11A C12A C13A 121.6(6)
C11A C12A H12A 119.2
C13A C12A H12A 119.2
C14A C13A C12A 118.7(6)
C14A C13A H13A 120.7
C12A C13A H13A 120.7
C13A C14A C9A 119.6(6)
C13A C14A C15A 129.4(6)
C9A C14A C15A 111.0(5)
C17A C15A C14A 120.0(5)
C17A C15A C16A 60.1(4)
C14A C15A C16A 123.9(5)
C17A C15A C18A 122.5(5)
C14A C15A C18A 102.8(5)
C16A C15A C18A 124.1(5)
C17A C16A C15A 59.1(4)
C17A C16A H16A 117.9
C15A C16A H16A 117.9
C17A C16A H16B 117.9
C15A C16A H16B 117.9
H16A C16A H16B 115.0
C15A C17A C16A 60.8(4)
C15A C17A H17A 117.7
C16A C17A H17A 117.7
C15A C17A H17B 117.7
C16A C17A H17B 117.7
H17A C17A H17B 114.8
C19A C18A C8A 121.2(5)
C19A C18A C15A 123.3(5)
C8A C18A C15A 105.7(5)
C19A C18A C20A 60.0(4)
C8A C18A C20A 121.7(5)
C15A C18A C20A 119.8(5)
C18A C19A C20A 61.3(4)
C18A C19A H19A 117.6
C20A C19A H19A 117.6
C18A C19A H19B 117.6
C20A C19A H19B 117.6
H19A C19A H19B 114.7
C19A C20A C18A 58.8(4)
C19A C20A H20A 117.9
C18A C20A H20A 117.9
C19A C20A H20B 117.9
C18A C20A H20B 117.9
H20A C20A H20B 115.0
C1B O2B C8B 111.0(5)
O1B C1B O2B 121.5(6)
O1B C1B C2B 129.2(6)
O2B C1B C2B 109.4(5)
C7B C2B C3B 123.4(6)
C7B C2B C1B 107.2(6)
C3B C2B C1B 129.4(6)
C2B C3B C4B 116.5(6)
C2B C3B H3BA 121.8
C4B C3B H3BA 121.8
C5B C4B C3B 120.7(6)
C5B C4B H4BA 119.6
C3B C4B H4BA 119.6
C6B C5B C4B 121.8(6)
C6B C5B H5BA 119.1
C4B C5B H5BA 119.1
C5B C6B C7B 117.4(6)
C5B C6B H6BA 121.3
C7B C6B H6BA 121.3
C2B C7B C6B 120.1(6)
C2B C7B C8B 110.1(6)
C6B C7B C8B 129.8(5)
O2B C8B C7B 102.1(4)
O2B C8B C9B 107.2(5)
C7B C8B C9B 117.8(5)
O2B C8B C18B 107.9(4)
C7B C8B C18B 119.3(5)
C9B C8B C18B 101.8(5)
C10B C9B C14B 121.9(6)
C10B C9B C8B 128.8(6)
C14B C9B C8B 109.3(5)
C9B C10B C11B 117.7(6)
C9B C10B H10B 121.2
C11B C10B H10B 121.2
C12B C11B C10B 120.6(6)
C12B C11B H11B 119.7
C10B C11B H11B 119.7
C11B C12B C13B 122.4(6)
C11B C12B H12B 118.8
C13B C12B H12B 118.8
C12B C13B C14B 118.2(6)
C12B C13B H13B 120.9
C14B C13B H13B 120.9
C13B C14B C9B 119.1(5)
C13B C14B C15B 130.8(5)
C9B C14B C15B 110.1(5)
C14B C15B C16B 123.3(5)
C14B C15B C18B 105.2(5)
C16B C15B C18B 123.1(5)
C14B C15B C17B 119.3(5)
C16B C15B C17B 59.7(4)
C18B C15B C17B 121.2(5)
C15B C16B C17B 61.9(4)
C15B C16B H16C 117.6
C17B C16B H16C 117.6
C15B C16B H16D 117.6
C17B C16B H16D 117.6
H16C C16B H16D 114.7
C16B C17B C15B 58.4(4)
C16B C17B H17C 117.9
C15B C17B H17C 117.9
C16B C17B H17D 117.9
C15B C17B H17D 117.9
H17C C17B H17D 115.1
C20B C18B C19B 59.1(4)
C20B C18B C15B 123.1(5)
C19B C18B C15B 123.9(5)
C20B C18B C8B 120.4(5)
C19B C18B C8B 120.6(5)
C15B C18B C8B 105.0(5)
C20B C19B C18B 59.6(4)
C20B C19B H19C 117.8
C18B C19B H19C 117.8
C20B C19B H19D 117.8
C18B C19B H19D 117.8
H19C C19B H19D 114.9
C19B C20B C18B 61.3(4)
C19B C20B H20C 117.6
C18B C20B H20C 117.6
C19B C20B H20D 117.6
C18B C20B H20D 117.6
H20C C20B H20D 114.7
C1C O2C C8C 110.7(4)
O1C C1C O2C 121.5(6)
O1C C1C C2C 130.0(5)
O2C C1C C2C 108.5(5)
C3C C2C C7C 120.0(6)
C3C C2C C1C 130.3(5)
C7C C2C C1C 109.6(5)
C4C C3C C2C 118.4(6)
C4C C3C H3CA 120.8
C2C C3C H3CA 120.8
C3C C4C C5C 121.2(6)
C3C C4C H4CA 119.4
C5C C4C H4CA 119.4
C6C C5C C4C 120.7(6)
C6C C5C H5CA 119.6
C4C C5C H5CA 119.6
C7C C6C C5C 118.3(6)
C7C C6C H6CA 120.9
C5C C6C H6CA 120.9
C6C C7C C2C 121.5(6)
C6C C7C C8C 131.3(6)
C2C C7C C8C 107.2(5)
O2C C8C C9C 106.8(5)
O2C C8C C7C 103.6(4)
C9C C8C C7C 117.9(5)
O2C C8C C18C 105.5(4)
C9C C8C C18C 102.2(4)
C7C C8C C18C 119.6(5)
C14C C9C C10C 121.0(6)
C14C C9C C8C 111.1(5)
C10C C9C C8C 127.9(5)
C11C C10C C9C 117.9(5)
C11C C10C H10C 121.0
C9C C10C H10C 121.0
C10C C11C C12C 120.6(6)
C10C C11C H11D 119.7
C12C C11C H11D 119.7
C13C C12C C11C 121.6(6)
C13C C12C H12C 119.2
C11C C12C H12C 119.2
C12C C13C C14C 117.9(6)
C12C C13C H13C 121.0
C14C C13C H13C 121.0
C9C C14C C13C 120.7(6)
C9C C14C C15C 109.8(5)
C13C C14C C15C 129.4(6)
C14C C15C C18C 104.3(5)
C14C C15C C16C 123.0(5)
C18C C15C C16C 123.8(5)
C14C C15C C17C 119.9(5)
C18C C15C C17C 122.0(5)
C16C C15C C17C 59.1(4)
C17C C16C C15C 60.5(4)
C17C C16C H16E 117.7
C15C C16C H16E 117.7
C17C C16C H16F 117.7
C15C C16C H16F 117.7
H16E C16C H16F 114.8
C16C C17C C15C 60.4(4)
C16C C17C H17E 117.7
C15C C17C H17E 117.7
C16C C17C H17F 117.7
C15C C17C H17F 117.7
H17E C17C H17F 114.9
C19C C18C C15C 123.8(5)
C19C C18C C20C 61.4(4)
C15C C18C C20C 119.6(5)
C19C C18C C8C 122.5(5)
C15C C18C C8C 105.0(5)
C20C C18C C8C 120.0(5)
C18C C19C C20C 61.2(4)
C18C C19C H19E 117.6
C20C C19C H19E 117.6
C18C C19C H19F 117.6
C20C C19C H19F 117.6
H19E C19C H19F 114.8
C18C C20C C19C 57.4(4)
C18C C20C H20E 118.0
C19C C20C H20E 118.0
C18C C20C H20F 118.0
C19C C20C H20F 118.0
H20E C20C H20F 115.2

loop_
_geom_bond_atom_site_label_1
_geom_bond_atom_site_label_2
_geom_bond_distance
O1A C1A 1.205(6)
O2A C1A 1.363(6)
O2A C8A 1.517(7)
C1A C2A 1.501(8)
C2A C3A 1.375(7)
C2A C7A 1.380(8)
C3A C4A 1.405(8)
C3A H3AA 0.9500
C4A C5A 1.399(8)
C4A H4AA 0.9500
C5A C6A 1.392(7)
C5A H5AA 0.9500
C6A C7A 1.396(7)
C6A H6AA 0.9500
C7A C8A 1.491(7)
C8A C18A 1.510(8)
C8A C9A 1.521(8)
C9A C10A 1.357(8)
C9A C14A 1.397(7)
C10A C11A 1.418(8)
C10A H10A 0.9500
C11A C12A 1.393(8)
C11A H11A 0.9500
C12A C13A 1.394(8)
C12A H12A 0.9500
C13A C14A 1.387(8)
C13A H13A 0.9500
C14A C15A 1.506(8)
C15A C17A 1.487(8)
C15A C16A 1.514(7)
C15A C18A 1.524(8)
C16A C17A 1.503(8)
C16A H16A 0.9900
C16A H16B 0.9900
C17A H17A 0.9900
C17A H17B 0.9900
C18A C19A 1.497(8)
C18A C20A 1.535(9)
C19A C20A 1.515(8)
C19A H19A 0.9900
C19A H19B 0.9900
C20A H20A 0.9900
C20A H20B 0.9900
O1B C1B 1.217(7)
O2B C1B 1.330(7)
O2B C8B 1.487(6)
C1B C2B 1.476(8)
C2B C7B 1.373(8)
C2B C3B 1.392(8)
C3B C4B 1.414(8)
C3B H3BA 0.9500
C4B C5B 1.403(8)
C4B H4BA 0.9500
C5B C6B 1.382(8)
C5B H5BA 0.9500
C6B C7B 1.426(8)
C6B H6BA 0.9500
C7B C8B 1.497(8)
C8B C9B 1.535(8)
C8B C18B 1.539(7)
C9B C10B 1.390(8)
C9B C14B 1.409(8)
C10B C11B 1.406(9)
C10B H10B 0.9500
C11B C12B 1.365(8)
C11B H11B 0.9500
C12B C13B 1.392(8)
C12B H12B 0.9500
C13B C14B 1.403(8)
C13B H13B 0.9500
C14B C15B 1.476(8)
C15B C16B 1.480(8)
C15B C18B 1.519(8)
C15B C17B 1.534(8)
C16B C17B 1.501(8)
C16B H16C 0.9900
C16B H16D 0.9900
C17B H17C 0.9900
C17B H17D 0.9900
C18B C20B 1.484(8)
C18B C19B 1.508(7)
C19B C20B 1.476(8)
C19B H19C 0.9900
C19B H19D 0.9900
C20B H20C 0.9900
C20B H20D 0.9900
O1C C1C 1.203(7)
O2C C1C 1.368(6)
O2C C8C 1.486(7)
C1C C2C 1.461(8)
C2C C3C 1.404(8)
C2C C7C 1.404(8)
C3C C4C 1.358(8)
C3C H3CA 0.9500
C4C C5C 1.398(8)
C4C H4CA 0.9500
C5C C6C 1.395(8)
C5C H5CA 0.9500
C6C C7C 1.354(9)
C6C H6CA 0.9500
C7C C8C 1.525(8)
C8C C9C 1.496(8)
C8C C18C 1.543(7)
C9C C14C 1.386(8)
C9C C10C 1.418(7)
C10C C11C 1.383(9)
C10C H10C 0.9500
C11C C12C 1.400(8)
C11C H11D 0.9500
C12C C13C 1.388(8)
C12C H12C 0.9500
C13C C14C 1.401(8)
C13C H13C 0.9500
C14C C15C 1.487(8)
C15C C18C 1.522(8)
C15C C16C 1.522(7)
C15C C17C 1.523(7)
C16C C17C 1.502(8)
C16C H16E 0.9900
C16C H16F 0.9900
C17C H17E 0.9900
C17C H17F 0.9900
C18C C19C 1.478(8)
C18C C20C 1.538(8)
C19C C20C 1.541(9)
C19C H19E 0.9900
C19C H19F 0.9900
C20C H20E 0.9900
C20C H20F 0.9900

loop_
_geom_torsion_atom_site_label_1
_geom_torsion_atom_site_label_2
_geom_torsion_atom_site_label_3
_geom_torsion_atom_site_label_4
_geom_torsion
C8A O2A C1A O1A -177.5(6)
C8A O2A C1A C2A 5.1(6)
O1A C1A C2A C3A -0.3(11)
O2A C1A C2A C3A 177.0(6)
O1A C1A C2A C7A -179.0(6)
O2A C1A C2A C7A -1.8(7)
C7A C2A C3A C4A 2.8(9)
C1A C2A C3A C4A -175.8(6)
C2A C3A C4A C5A -1.7(9)
C3A C4A C5A C6A 0.3(9)
C4A C5A C6A C7A 0.2(9)
C3A C2A C7A C6A -2.3(9)
C1A C2A C7A C6A 176.5(5)
C3A C2A C7A C8A 178.9(6)
C1A C2A C7A C8A -2.3(7)
C5A C6A C7A C2A 0.7(9)
C5A C6A C7A C8A 179.2(6)
C2A C7A C8A C18A -112.2(6)
C6A C7A C8A C18A 69.2(9)
C2A C7A C8A O2A 4.9(6)
C6A C7A C8A O2A -173.7(6)
C2A C7A C8A C9A 121.5(6)
C6A C7A C8A C9A -57.1(9)
C1A O2A C8A C7A -6.2(6)
C1A O2A C8A C18A 120.1(5)
C1A O2A C8A C9A -129.8(5)
C7A C8A C9A C10A -27.7(9)
C18A C8A C9A C10A -161.7(6)
O2A C8A C9A C10A 86.0(7)
C7A C8A C9A C14A 154.1(5)
C18A C8A C9A C14A 20.1(6)
O2A C8A C9A C14A -92.1(5)
C14A C9A C10A C11A 0.9(9)
C8A C9A C10A C11A -177.0(6)
C9A C10A C11A C12A 1.0(9)
C10A C11A C12A C13A -0.6(9)
C11A C12A C13A C14A -1.7(9)
C12A C13A C14A C9A 3.6(9)
C12A C13A C14A C15A -178.7(6)
C10A C9A C14A C13A -3.3(9)
C8A C9A C14A C13A 175.1(5)
C10A C9A C14A C15A 178.6(6)
C8A C9A C14A C15A -3.0(7)
C13A C14A C15A C17A -52.8(9)
C9A C14A C15A C17A 125.0(6)
C13A C14A C15A C16A 19.4(10)
C9A C14A C15A C16A -162.8(6)
C13A C14A C15A C18A 167.1(6)
C9A C14A C15A C18A -15.1(7)
C14A C15A C16A C17A -108.0(7)
C18A C15A C16A C17A 111.0(7)
C14A C15A C17A C16A 114.2(6)
C18A C15A C17A C16A -113.7(6)
C7A C8A C18A C19A 51.4(8)
O2A C8A C18A C19A -63.4(7)
C9A C8A C18A C19A -176.0(6)
C7A C8A C18A C15A -161.6(5)
O2A C8A C18A C15A 83.5(5)
C9A C8A C18A C15A -29.1(6)
C7A C8A C18A C20A -20.3(8)
O2A C8A C18A C20A -135.1(5)
C9A C8A C18A C20A 112.3(6)
C17A C15A C18A C19A 34.4(9)
C14A C15A C18A C19A 173.2(6)
C16A C15A C18A C19A -39.2(9)
C17A C15A C18A C8A -111.6(6)
C14A C15A C18A C8A 27.2(6)
C16A C15A C18A C8A 174.8(5)
C17A C15A C18A C20A 106.1(7)
C14A C15A C18A C20A -115.1(6)
C16A C15A C18A C20A 32.5(9)
C8A C18A C19A C20A -111.1(6)
C15A C18A C19A C20A 107.9(6)
C8A C18A C20A C19A 110.3(6)
C15A C18A C20A C19A -113.6(6)
C8B O2B C1B O1B -176.1(5)
C8B O2B C1B C2B 3.5(6)
O1B C1B C2B C7B 179.5(6)
O2B C1B C2B C7B 0.0(7)
O1B C1B C2B C3B -3.9(11)
O2B C1B C2B C3B 176.5(6)
C7B C2B C3B C4B 0.9(9)
C1B C2B C3B C4B -175.2(6)
C2B C3B C4B C5B 1.1(9)
C3B C4B C5B C6B -1.7(9)
C4B C5B C6B C7B 0.3(9)
C3B C2B C7B C6B -2.3(10)
C1B C2B C7B C6B 174.6(5)
C3B C2B C7B C8B 179.8(5)
C1B C2B C7B C8B -3.4(7)
C5B C6B C7B C2B 1.6(9)
C5B C6B C7B C8B 179.1(6)
C1B O2B C8B C7B -5.2(6)
C1B O2B C8B C9B -129.7(5)
C1B O2B C8B C18B 121.3(5)
C2B C7B C8B O2B 5.2(6)
C6B C7B C8B O2B -172.5(6)
C2B C7B C8B C9B 122.3(6)
C6B C7B C8B C9B -55.4(8)
C2B C7B C8B C18B -113.6(6)
C6B C7B C8B C18B 68.7(8)
O2B C8B C9B C10B 86.3(7)
C7B C8B C9B C10B -28.1(9)
C18B C8B C9B C10B -160.6(6)
O2B C8B C9B C14B -92.1(5)
C7B C8B C9B C14B 153.6(5)
C18B C8B C9B C14B 21.1(6)
C14B C9B C10B C11B 1.4(9)
C8B C9B C10B C11B -176.8(6)
C9B C10B C11B C12B 0.0(10)
C10B C11B C12B C13B -1.0(10)
C11B C12B C13B C14B 0.6(9)
C12B C13B C14B C9B 0.8(9)
C12B C13B C14B C15B -177.5(6)
C10B C9B C14B C13B -1.8(9)
C8B C9B C14B C13B 176.7(5)
C10B C9B C14B C15B 176.8(6)
C8B C9B C14B C15B -4.7(7)
C13B C14B C15B C16B 15.5(10)
C9B C14B C15B C16B -162.9(6)
C13B C14B C15B C18B 164.2(6)
C9B C14B C15B C18B -14.2(6)
C13B C14B C15B C17B -55.7(8)
C9B C14B C15B C17B 126.0(6)
C14B C15B C16B C17B -107.1(7)
C18B C15B C16B C17B 109.6(6)
C14B C15B C17B C16B 113.7(6)
C18B C15B C17B C16B -112.7(6)
C14B C15B C18B C20B -116.0(6)
C16B C15B C18B C20B 32.8(9)
C17B C15B C18B C20B 104.8(7)
C14B C15B C18B C19B 171.5(5)
C16B C15B C18B C19B -39.7(9)
C17B C15B C18B C19B 32.3(8)
C14B C15B C18B C8B 27.1(6)
C16B C15B C18B C8B 175.9(5)
C17B C15B C18B C8B -112.1(6)
O2B C8B C18B C20B -131.9(5)
C7B C8B C18B C20B -16.1(8)
C9B C8B C18B C20B 115.5(6)
O2B C8B C18B C19B -62.1(7)
C7B C8B C18B C19B 53.7(8)
C9B C8B C18B C19B -174.7(5)
O2B C8B C18B C15B 83.8(6)
C7B C8B C18B C15B -160.5(5)
C9B C8B C18B C15B -28.9(6)
C15B C18B C19B C20B 111.4(6)
C8B C18B C19B C20B -109.4(6)
C15B C18B C20B C19B -112.7(6)
C8B C18B C20B C19B 109.6(6)
C8C O2C C1C O1C 176.5(6)
C8C O2C C1C C2C -3.6(6)
O1C C1C C2C C3C 2.6(12)
O2C C1C C2C C3C -177.3(6)
O1C C1C C2C C7C 179.9(7)
O2C C1C C2C C7C 0.0(7)
C7C C2C C3C C4C -0.4(9)
C1C C2C C3C C4C 176.7(6)
C2C C3C C4C C5C -0.9(9)
C3C C4C C5C C6C 2.0(10)
C4C C5C C6C C7C -1.8(9)
C5C C6C C7C C2C 0.4(10)
C5C C6C C7C C8C 179.9(6)
C3C C2C C7C C6C 0.6(9)
C1C C2C C7C C6C -177.0(6)
C3C C2C C7C C8C -178.9(5)
C1C C2C C7C C8C 3.4(7)
C1C O2C C8C C9C 130.7(5)
C1C O2C C8C C7C 5.5(6)
C1C O2C C8C C18C -121.1(5)
C6C C7C C8C O2C 175.2(6)
C2C C7C C8C O2C -5.3(6)
C6C C7C C8C C9C 57.5(9)
C2C C7C C8C C9C -123.0(6)
C6C C7C C8C C18C -67.7(9)
C2C C7C C8C C18C 111.8(6)
O2C C8C C9C C14C 91.9(5)
C7C C8C C9C C14C -152.1(5)
C18C C8C C9C C14C -18.7(6)
O2C C8C C9C C10C -87.7(7)
C7C C8C C9C C10C 28.3(9)
C18C C8C C9C C10C 161.7(6)
C14C C9C C10C C11C -1.7(9)
C8C C9C C10C C11C 177.9(6)
C9C C10C C11C C12C -2.1(10)
C10C C11C C12C C13C 3.6(10)
C11C C12C C13C C14C -1.3(9)
C10C C9C C14C C13C 4.1(9)
C8C C9C C14C C13C -175.6(5)
C10C C9C C14C C15C -177.4(6)
C8C C9C C14C C15C 3.0(7)
C12C C13C C14C C9C -2.5(9)
C12C C13C C14C C15C 179.3(6)
C9C C14C C15C C18C 14.5(6)
C13C C14C C15C C18C -167.2(6)
C9C C14C C15C C16C 162.8(5)
C13C C14C C15C C16C -18.8(10)
C9C C14C C15C C17C -126.6(6)
C13C C14C C15C C17C 51.8(9)
C14C C15C C16C C17C 107.7(7)
C18C C15C C16C C17C -110.0(6)
C14C C15C C17C C16C -112.8(6)
C18C C15C C17C C16C 113.0(6)
C14C C15C C18C C19C -173.4(5)
C16C C15C C18C C19C 38.5(8)
C17C C15C C18C C19C -33.4(8)
C14C C15C C18C C20C 112.9(6)
C16C C15C C18C C20C -35.1(8)
C17C C15C C18C C20C -107.0(7)
C14C C15C C18C C8C -25.5(6)
C16C C15C C18C C8C -173.5(5)
C17C C15C C18C C8C 114.6(6)
O2C C8C C18C C19C 63.6(7)
C9C C8C C18C C19C 175.1(5)
C7C C8C C18C C19C -52.5(8)
O2C C8C C18C C15C -84.9(5)
C9C C8C C18C C15C 26.6(6)
C7C C8C C18C C15C 159.0(5)
O2C C8C C18C C20C 136.9(5)
C9C C8C C18C C20C -111.6(6)
C7C C8C C18C C20C 20.8(8)
C15C C18C C19C C20C -108.2(6)
C8C C18C C19C C20C 109.2(6)
C15C C18C C20C C19C 114.7(6)
C8C C18C C20C C19C -113.1(6)
